data_7122834
loop_
_publ_author_name
'Caltagirone, Claudia'
'Montis, Riccardo'
'Lippolis, Vito'
'Bencini, Andrea'
'Conti, Luca'
'Giorgi, Claudia'
'Horton, Peter'
'Coles, Simon'
'Mapp, Lucy K.'
'Gale, Philip A.'
'Fusaro, Luca'

_publ_section_title
;
 Fluoride binding by an anionic receptor: tuning the acidity of amide NH
 groups for basic anion hydrogen bonding and recognition
;
_journal_name_full 'Chemical Communications'
_journal_paper_doi 10.1039/C8CC09962F
_journal_year 2019
_chemical_absolute_configuration syn
_chemical_formula_moiety 'C29 H25 N5 O6, H2 O'
_chemical_formula_sum 'C29 H27 N5 O7'
_chemical_formula_weight 557.55
_space_group_crystal_system monoclinic
_space_group_IT_number 4
_space_group_name_Hall 'P 2yb'
_space_group_name_H-M_alt 'P 1 21 1'
_symmetry_space_group_name_Hall 'P 2yb'
_symmetry_space_group_name_H-M 'P 1 21 1'
_atom_sites_solution_hydrogens mixed
_atom_sites_solution_primary direct
_audit_creation_date 2016-08-12
_audit_creation_method
;
Olex2 1.2-alpha
(compiled 2016.07.25 svn.r3318 for OlexSys, GUI svn.r5204)
;
_audit_update_record
;
2018-07-09 deposited with the CCDC.
2019-01-14 downloaded from the CCDC.
;
_cell_angle_alpha 90
_cell_angle_beta 109.325(8)
_cell_angle_gamma 90
_cell_formula_units_Z 2
_cell_length_a 9.4201(16)
_cell_length_b 13.601(2)
_cell_length_c 10.9510(18)
_cell_measurement_reflns_used 12875
_cell_measurement_temperature 170
_cell_measurement_theta_max 27.6
_cell_measurement_theta_min 3.0
_cell_volume 1324.0(4)
_computing_cell_refinement 'CrystalClear-SM Expert 2.0 r15 (Rigaku, 2011)'
_computing_data_collection 'CrystalClear-SM Expert 2.0 r15 (Rigaku, 2011)'
_computing_data_reduction 'CrystalClear-SM Expert 2.0 r15 (Rigaku, 2011)'
_computing_molecular_graphics 'Olex2 (Dolomanov et al., 2009)'
_computing_publication_material 'Olex2 (Dolomanov et al., 2009)'
_computing_structure_refinement 'ShelXL (Sheldrick, 2015)'
_computing_structure_solution 'ShelXS (Sheldrick, 2008)'
_diffrn_ambient_temperature 170(2)
_diffrn_detector CCD
_diffrn_detector_area_resol_mean 13.6612
_diffrn_detector_type
;
'Rigaku Mercury375R (2x2 bin mode)'
;
_diffrn_measured_fraction_theta_full 0.998
_diffrn_measured_fraction_theta_max 0.998
_diffrn_measurement_details
;
scan:
    Number of images: 195
               Slice: -75.0000 - 120.0000
         Image width: 1.0000
            Exp time: 10.0000
       Rotation axis: Omega
               Omega: 0.0000
                 Chi: 54.0000
                 Phi: 240.0000
                 XTD: 50.1908
              2theta: 29.8397
scan:
    Number of images: 195
               Slice: -75.0000 - 120.0000
         Image width: 1.0000
            Exp time: 10.0000
       Rotation axis: Omega
               Omega: 0.0000
                 Chi: 54.0000
                 Phi: 120.0000
                 XTD: 50.1908
              2theta: 29.8397
scan:
    Number of images: 117
               Slice: -75.0000 - 42.0000
         Image width: 1.0000
            Exp time: 10.0000
       Rotation axis: Omega
               Omega: 0.0000
                 Chi: 54.0000
                 Phi: 60.0000
                 XTD: 50.1908
              2theta: 29.8397
scan:
    Number of images: 67
               Slice: -8.0000 - 59.0000
         Image width: 1.0000
            Exp time: 10.0000
       Rotation axis: Omega
               Omega: 0.0000
                 Chi: 54.0000
                 Phi: 300.0000
                 XTD: 50.1908
              2theta: 29.8397
scan:
    Number of images: 45
               Slice: 37.0000 - 82.0000
         Image width: 1.0000
            Exp time: 10.0000
       Rotation axis: Omega
               Omega: 0.0000
                 Chi: 54.0000
                 Phi: 0.0000
                 XTD: 50.1908
              2theta: 29.8397
scan:
    Number of images: 30
               Slice: 15.0000 - 45.0000
         Image width: 1.0000
            Exp time: 10.0000
       Rotation axis: Omega
               Omega: 0.0000
                 Chi: 54.0000
                 Phi: 180.0000
                 XTD: 50.1908
              2theta: 29.8397
;
_diffrn_measurement_device 'XtaLABmini: Fixed Chi 2 circle'
_diffrn_measurement_device_type 'XtaLAB mini'
_diffrn_measurement_method 'profile data from \w-scans'
_diffrn_measurement_specimen_support 'MiTeGen MicroMesh'
_diffrn_orient_matrix_type FS_PROCESS
_diffrn_orient_matrix_UB_11 -0.095984
_diffrn_orient_matrix_UB_12 -0.023081
_diffrn_orient_matrix_UB_13 0.010706
_diffrn_orient_matrix_UB_21 0.030012
_diffrn_orient_matrix_UB_22 -0.069768
_diffrn_orient_matrix_UB_23 -0.006857
_diffrn_orient_matrix_UB_31 0.050410
_diffrn_orient_matrix_UB_32 -0.002411
_diffrn_orient_matrix_UB_33 0.095930
_diffrn_radiation_collimation 0.8
_diffrn_radiation_monochromator 'Graphite Monochromator'
_diffrn_radiation_probe x-ray
_diffrn_radiation_type MoK\a
_diffrn_radiation_wavelength 0.71075
_diffrn_reflns_av_R_equivalents 0.0828
_diffrn_reflns_av_unetI/netI 0.1082
_diffrn_reflns_Laue_measured_fraction_full 0.998
_diffrn_reflns_Laue_measured_fraction_max 0.998
_diffrn_reflns_limit_h_max 12
_diffrn_reflns_limit_h_min -12
_diffrn_reflns_limit_k_max 17
_diffrn_reflns_limit_k_min -17
_diffrn_reflns_limit_l_max 14
_diffrn_reflns_limit_l_min -14
_diffrn_reflns_number 16382
_diffrn_reflns_point_group_measured_fraction_full 0.996
_diffrn_reflns_point_group_measured_fraction_max 0.996
_diffrn_reflns_theta_full 25.242
_diffrn_reflns_theta_max 27.484
_diffrn_reflns_theta_min 2.995
_diffrn_source 'Sealed Tube'
_diffrn_source_current 12.0
_diffrn_source_power 0.6
_diffrn_source_target Mo
_diffrn_source_type 'Sealed tube'
_diffrn_source_voltage 50.0
_exptl_absorpt_coefficient_mu 0.102
_exptl_absorpt_correction_T_max 1.000
_exptl_absorpt_correction_T_min 0.703
_exptl_absorpt_correction_type multi-scan
_exptl_absorpt_process_details 'CrystalClear-SM Expert 2.1 b31 (Rigaku, 2014)'
_exptl_crystal_colour colourless
_exptl_crystal_colour_primary colourless
_exptl_crystal_density_diffrn 1.399
_exptl_crystal_description plate
_exptl_crystal_F_000 584
_exptl_crystal_size_max 0.33
_exptl_crystal_size_mid 0.17
_exptl_crystal_size_min 0.05
_refine_diff_density_max 0.234
_refine_diff_density_min -0.216
_refine_diff_density_rms 0.050
_refine_ls_abs_structure_details
;
 Flack x determined using 1183 quotients [(I+)-(I-)]/[(I+)+(I-)]
 (Parsons, Flack and Wagner, Acta Cryst. B69 (2013) 249-259).
;
_refine_ls_abs_structure_Flack 2.2(10)
_refine_ls_extinction_method none
_refine_ls_goodness_of_fit_ref 1.027
_refine_ls_hydrogen_treatment mixed
_refine_ls_matrix_type full
_refine_ls_number_parameters 393
_refine_ls_number_reflns 6061
_refine_ls_number_restraints 3
_refine_ls_restrained_S_all 1.026
_refine_ls_R_factor_all 0.1223
_refine_ls_R_factor_gt 0.0634
_refine_ls_shift/su_max 0.000
_refine_ls_shift/su_mean 0.000
_refine_ls_structure_factor_coef Fsqd
_refine_ls_weighting_details 'w=1/[\s^2^(Fo^2^)+(0.0389P)^2^] where P=(Fo^2^+2Fc^2^)/3'
_refine_ls_weighting_scheme calc
_refine_ls_wR_factor_gt 0.1032
_refine_ls_wR_factor_ref 0.1204
_reflns_Friedel_coverage 0.913
_reflns_Friedel_fraction_full 0.994
_reflns_Friedel_fraction_max 0.993
_reflns_number_gt 3718
_reflns_number_total 6061
_reflns_threshold_expression 'I > 2\s(I)'
_cod_data_source_file c8cc09962f2.cif
_cod_data_source_block H2L1
_cod_database_code 7122834
_shelx_space_group_comment
;
The symmetry employed for this shelxl refinement is uniquely defined
by the following loop, which should always be used as a source of
symmetry information in preference to the above space-group names.
They are only intended as comments.
;
_olex2_refinement_description
;
1. Fixed Uiso
 At 1.2 times of:
  All C(H) groups, All C(H,H) groups, All N(H) groups
 At 1.5 times of:
  All O(H) groups, All O(H,H) groups
2. Restrained distances
 H61-H1WB
 2.2 with sigma of 0.02
 H61-H1WA
 2.2 with sigma of 0.02
3.a Free rotating group:
 O1W(H1WA,H1WB)
3.b Ternary CH refined with riding coordinates:
 C10(H10), C19(H19)
3.c Secondary CH2 refined with riding coordinates:
 C9(H9A,H9B), C21(H21A,H21B)
3.d Aromatic/amide H refined with riding coordinates:
 C2(H2), C3(H3), C4(H4), C5(H5), C8(H8), C14(H14), C15(H15), C16(H16),
 C24(H24), C25(H25), C26(H26), C27(H27), C29(H29)
;
_shelx_shelxl_version_number 2014/7
_olex2_exptl_crystal_mounting_method 'MiTeGen mount'
_olex2_submission_special_instructions 'No special instructions were received'

loop_
_space_group_symop_operation_xyz
'x, y, z'
'-x, y+1/2, -z'

loop_
_atom_site_label
_atom_site_type_symbol
_atom_site_fract_x
_atom_site_fract_y
_atom_site_fract_z
_atom_site_U_iso_or_equiv
_atom_site_adp_type
_atom_site_occupancy
_atom_site_site_symmetry_order
_atom_site_calc_flag
_atom_site_refinement_flags_posn
O1 O 0.4470(4) 0.2438(3) -0.6701(3) 0.0430(10) Uani 1 1 d .
H11 H 0.517(6) 0.284(5) -0.650(5) 0.065 Uiso 1 1 d R
O2 O 0.4219(4) 0.2675(3) -0.8792(3) 0.0396(9) Uani 1 1 d .
O3 O -0.0587(3) 0.2494(2) -0.9213(3) 0.0342(8) Uani 1 1 d .
O4 O -0.0153(4) 0.1521(3) -1.5377(3) 0.0477(10) Uani 1 1 d .
O5 O 0.3620(4) -0.1079(2) -1.4089(3) 0.0388(9) Uani 1 1 d .
O6 O 0.2195(5) -0.0903(3) -1.2834(4) 0.0511(11) Uani 1 1 d .
H61 H 0.222(8) -0.146(3) -1.275(6) 0.077 Uiso 1 1 d DR
N1 N 0.4576(6) -0.0822(3) -0.9611(4) 0.0391(12) Uani 1 1 d .
H1N H 0.465(6) -0.103(4) -1.027(5) 0.047 Uiso 1 1 d R
N2 N 0.1437(5) 0.1815(3) -0.9557(4) 0.0318(10) Uani 1 1 d .
H2N H 0.179(5) 0.167(3) -1.013(4) 0.025(14) Uiso 1 1 d .
N3 N 0.0028(4) 0.1825(3) -1.2113(3) 0.0259(9) Uani 1 1 d .
N4 N 0.1433(5) 0.0907(3) -1.3523(4) 0.0328(11) Uani 1 1 d .
H4N H 0.161(5) 0.087(3) -1.269(4) 0.030(14) Uiso 1 1 d .
N5 N 0.5949(5) 0.1264(3) -1.0255(4) 0.0348(11) Uani 1 1 d .
H5N H 0.603(6) 0.149(4) -0.949(5) 0.042 Uiso 1 1 d R
C1 C 0.5704(6) -0.0795(4) -0.8444(5) 0.0353(13) Uani 1 1 d .
C2 C 0.7129(6) -0.1224(4) -0.8039(6) 0.0429(14) Uani 1 1 d .
H2 H 0.7478 -0.1597 -0.8616 0.052 Uiso 1 1 calc R
C3 C 0.8006(7) -0.1085(4) -0.6775(6) 0.0512(16) Uani 1 1 d .
H3 H 0.8976 -0.1377 -0.6469 0.061 Uiso 1 1 calc R
C4 C 0.7514(7) -0.0527(5) -0.5930(6) 0.0531(17) Uani 1 1 d .
H4 H 0.8156 -0.0445 -0.5061 0.064 Uiso 1 1 calc R
C5 C 0.6120(6) -0.0092(4) -0.6326(5) 0.0416(14) Uani 1 1 d .
H5 H 0.5798 0.0290 -0.5740 0.050 Uiso 1 1 calc R
C6 C 0.5182(6) -0.0222(3) -0.7604(4) 0.0297(12) Uani 1 1 d .
C7 C 0.3684(6) 0.0095(3) -0.8330(4) 0.0304(12) Uani 1 1 d .
C8 C 0.3378(6) -0.0288(4) -0.9541(5) 0.0360(13) Uani 1 1 d .
H8 H 0.2464 -0.0196 -1.0235 0.043 Uiso 1 1 calc R
C9 C 0.2678(6) 0.0658(4) -0.7768(4) 0.0323(12) Uani 1 1 d .
H9A H 0.3136 0.0651 -0.6814 0.039 Uiso 1 1 calc R
H9B H 0.1704 0.0307 -0.7990 0.039 Uiso 1 1 calc R
C10 C 0.2360(5) 0.1738(4) -0.8214(4) 0.0289(12) Uani 1 1 d .
H10 H 0.1780 0.2039 -0.7691 0.035 Uiso 1 1 calc R
C11 C 0.3777(5) 0.2342(4) -0.7969(4) 0.0301(11) Uani 1 1 d .
C12 C 0.0046(5) 0.2185(3) -0.9957(4) 0.0268(10) Uani 1 1 d .
C13 C -0.0708(5) 0.2226(3) -1.1393(4) 0.0251(10) Uani 1 1 d .
C14 C -0.2117(5) 0.2663(4) -1.1906(4) 0.0310(11) Uani 1 1 d .
H14 H -0.2605 0.2945 -1.1356 0.037 Uiso 1 1 calc R
C15 C -0.2788(5) 0.2676(4) -1.3233(4) 0.0368(13) Uani 1 1 d .
H15 H -0.3748 0.2970 -1.3617 0.044 Uiso 1 1 calc R
C16 C -0.2042(5) 0.2256(4) -1.3992(4) 0.0342(12) Uani 1 1 d .
H16 H -0.2487 0.2248 -1.4908 0.041 Uiso 1 1 calc R
C17 C -0.0635(5) 0.1844(3) -1.3405(4) 0.0256(11) Uani 1 1 d .
C18 C 0.0230(5) 0.1413(4) -1.4200(5) 0.0302(11) Uani 1 1 d .
C19 C 0.2474(5) 0.0469(4) -1.4085(5) 0.0320(12) Uani 1 1 d .
H19 H 0.1980 0.0473 -1.5046 0.038 Uiso 1 1 calc R
C20 C 0.2811(6) -0.0594(4) -1.3664(4) 0.0325(12) Uani 1 1 d .
C21 C 0.3926(5) 0.1072(4) -1.3774(5) 0.0348(12) Uani 1 1 d .
H21A H 0.4493 0.0843 -1.4338 0.042 Uiso 1 1 calc R
H21B H 0.3657 0.1769 -1.3988 0.042 Uiso 1 1 calc R
C22 C 0.4936(6) 0.1009(3) -1.2388(5) 0.0311(12) Uani 1 1 d .
C23 C 0.6290(5) 0.0454(3) -1.1914(4) 0.0272(11) Uani 1 1 d .
C24 C 0.7088(6) -0.0144(3) -1.2494(5) 0.0348(13) Uani 1 1 d .
H24 H 0.6696 -0.0278 -1.3395 0.042 Uiso 1 1 calc R
C25 C 0.8449(6) -0.0542(4) -1.1752(5) 0.0378(13) Uani 1 1 d .
H25 H 0.9007 -0.0940 -1.2144 0.045 Uiso 1 1 calc R
C26 C 0.9005(6) -0.0356(4) -1.0418(5) 0.0392(14) Uani 1 1 d .
H26 H 0.9930 -0.0648 -0.9915 0.047 Uiso 1 1 calc R
C27 C 0.8262(6) 0.0230(4) -0.9817(5) 0.0356(13) Uani 1 1 d .
H27 H 0.8659 0.0355 -0.8913 0.043 Uiso 1 1 calc R
C28 C 0.6899(6) 0.0638(3) -1.0577(5) 0.0313(12) Uani 1 1 d .
C29 C 0.4770(6) 0.1492(4) -1.1352(5) 0.0380(13) Uani 1 1 d .
H29 H 0.3963 0.1921 -1.1384 0.046 Uiso 1 1 calc R
O1W O 0.2159(4) -0.2749(3) -1.2421(3) 0.0371(9) Uani 1 1 d .
H1WA H 0.1699 -0.2793 -1.1874 0.056 Uiso 1 1 d DG
H1WB H 0.1628 -0.3008 -1.3131 0.056 Uiso 1 1 d DG

loop_
_atom_site_aniso_label
_atom_site_aniso_U_11
_atom_site_aniso_U_22
_atom_site_aniso_U_33
_atom_site_aniso_U_23
_atom_site_aniso_U_13
_atom_site_aniso_U_12
O1 0.046(2) 0.043(2) 0.0313(19) 0.0005(17) 0.0019(18) -0.0138(18)
O2 0.037(2) 0.046(2) 0.0381(19) 0.0035(19) 0.0160(17) -0.0043(18)
O3 0.032(2) 0.037(2) 0.0377(18) -0.0037(16) 0.0174(17) 0.0014(16)
O4 0.044(2) 0.071(3) 0.0242(19) 0.0086(19) 0.0064(17) 0.018(2)
O5 0.041(2) 0.041(2) 0.0337(19) -0.0042(17) 0.0120(18) 0.0094(19)
O6 0.071(3) 0.037(2) 0.058(2) 0.003(2) 0.039(2) 0.002(2)
N1 0.054(3) 0.033(3) 0.036(3) -0.005(2) 0.023(3) -0.005(2)
N2 0.032(3) 0.039(3) 0.026(2) -0.003(2) 0.010(2) 0.003(2)
N3 0.025(2) 0.023(2) 0.028(2) 0.0008(17) 0.0071(18) -0.0007(18)
N4 0.029(3) 0.046(3) 0.021(2) 0.001(2) 0.005(2) 0.012(2)
N5 0.038(3) 0.032(2) 0.034(2) -0.005(2) 0.013(2) -0.002(2)
C1 0.045(4) 0.025(3) 0.039(3) 0.000(2) 0.018(3) -0.004(2)
C2 0.053(4) 0.028(3) 0.057(4) -0.003(3) 0.031(3) -0.002(3)
C3 0.042(4) 0.043(3) 0.069(4) 0.006(3) 0.020(3) 0.008(3)
C4 0.049(4) 0.061(4) 0.044(3) -0.001(3) 0.009(3) 0.008(3)
C5 0.040(3) 0.043(3) 0.039(3) -0.005(3) 0.010(3) 0.008(3)
C6 0.040(3) 0.022(2) 0.032(3) -0.001(2) 0.018(2) -0.002(2)
C7 0.040(3) 0.026(3) 0.028(3) 0.002(2) 0.016(2) -0.003(2)
C8 0.043(3) 0.034(3) 0.032(3) 0.001(2) 0.013(3) -0.009(3)
C9 0.034(3) 0.037(3) 0.028(3) 0.001(2) 0.012(2) -0.007(2)
C10 0.028(3) 0.041(3) 0.019(2) -0.001(2) 0.010(2) 0.001(2)
C11 0.028(3) 0.032(3) 0.028(3) 0.002(2) 0.006(2) 0.005(2)
C12 0.027(3) 0.020(2) 0.034(3) 0.002(2) 0.011(2) -0.002(2)
C13 0.026(3) 0.021(2) 0.032(2) 0.000(2) 0.014(2) -0.005(2)
C14 0.028(3) 0.028(3) 0.041(3) 0.004(2) 0.016(2) 0.004(2)
C15 0.027(3) 0.038(3) 0.044(3) 0.016(3) 0.010(2) 0.011(2)
C16 0.029(3) 0.037(3) 0.033(3) 0.007(3) 0.006(2) 0.004(3)
C17 0.021(3) 0.027(2) 0.026(2) 0.004(2) 0.004(2) -0.001(2)
C18 0.029(3) 0.030(3) 0.028(3) 0.002(2) 0.004(2) 0.001(2)
C19 0.029(3) 0.044(3) 0.023(2) -0.001(2) 0.008(2) 0.008(2)
C20 0.031(3) 0.041(3) 0.021(2) -0.008(2) 0.003(2) 0.001(3)
C21 0.034(3) 0.038(3) 0.036(3) 0.008(2) 0.015(2) 0.008(3)
C22 0.036(3) 0.026(3) 0.031(3) 0.003(2) 0.011(2) -0.001(2)
C23 0.029(3) 0.021(2) 0.034(3) 0.000(2) 0.014(2) 0.001(2)
C24 0.040(3) 0.025(3) 0.039(3) 0.000(2) 0.012(3) 0.002(2)
C25 0.036(3) 0.026(3) 0.054(3) 0.002(3) 0.019(3) 0.002(2)
C26 0.030(3) 0.028(3) 0.052(3) 0.008(3) 0.003(3) 0.000(2)
C27 0.036(3) 0.029(3) 0.037(3) 0.003(2) 0.005(3) -0.008(2)
C28 0.029(3) 0.028(3) 0.037(3) 0.001(2) 0.011(2) -0.006(2)
C29 0.036(3) 0.033(3) 0.046(3) 0.003(3) 0.014(3) 0.002(3)
O1W 0.038(2) 0.048(2) 0.0277(17) -0.0065(17) 0.0136(16) -0.0102(18)

loop_
_atom_type_symbol
_atom_type_description
_atom_type_scat_dispersion_real
_atom_type_scat_dispersion_imag
_atom_type_scat_source
C C 0.0033 0.0016 'International Tables Vol C Tables 4.2.6.8 and 6.1.1.4'
H H 0.0000 0.0000 'International Tables Vol C Tables 4.2.6.8 and 6.1.1.4'
N N 0.0061 0.0033 'International Tables Vol C Tables 4.2.6.8 and 6.1.1.4'
O O 0.0106 0.0060 'International Tables Vol C Tables 4.2.6.8 and 6.1.1.4'

loop_
_geom_angle_atom_site_label_1
_geom_angle_atom_site_label_2
_geom_angle_atom_site_label_3
_geom_angle
C11 O1 H11 115(4)
C20 O6 H61 114(5)
C1 N1 H1N 126(4)
C1 N1 C8 109.5(4)
C8 N1 H1N 124(4)
C10 N2 H2N 120(3)
C12 N2 H2N 116(3)
C12 N2 C10 123.8(4)
C13 N3 C17 117.7(4)
C18 N4 H4N 117(3)
C18 N4 C19 123.4(4)
C19 N4 H4N 120(3)
C28 N5 H5N 128(3)
C28 N5 C29 108.9(4)
C29 N5 H5N 123(3)
N1 C1 C2 130.9(5)
N1 C1 C6 107.1(5)
C2 C1 C6 121.9(5)
C1 C2 H2 121.3
C3 C2 C1 117.3(5)
C3 C2 H2 121.3
C2 C3 H3 119.1
C2 C3 C4 121.7(5)
C4 C3 H3 119.1
C3 C4 H4 119.4
C5 C4 C3 121.3(5)
C5 C4 H4 119.4
C4 C5 H5 120.6
C4 C5 C6 118.9(5)
C6 C5 H5 120.6
C1 C6 C7 107.1(4)
C5 C6 C1 118.8(5)
C5 C6 C7 134.1(5)
C6 C7 C9 124.4(4)
C8 C7 C6 106.0(4)
C8 C7 C9 129.4(5)
N1 C8 H8 124.9
C7 C8 N1 110.2(5)
C7 C8 H8 124.9
C7 C9 H9A 108.3
C7 C9 H9B 108.3
C7 C9 C10 116.0(4)
H9A C9 H9B 107.4
C10 C9 H9A 108.3
C10 C9 H9B 108.3
N2 C10 C9 112.3(4)
N2 C10 H10 107.1
N2 C10 C11 109.8(4)
C9 C10 H10 107.1
C11 C10 C9 113.1(4)
C11 C10 H10 107.1
O1 C11 C10 109.7(4)
O2 C11 O1 125.1(5)
O2 C11 C10 125.3(4)
O3 C12 N2 123.3(4)
O3 C12 C13 121.1(4)
N2 C12 C13 115.6(4)
N3 C13 C12 116.7(4)
N3 C13 C14 123.5(4)
C14 C13 C12 119.8(4)
C13 C14 H14 120.9
C15 C14 C13 118.3(4)
C15 C14 H14 120.9
C14 C15 H15 120.6
C16 C15 C14 118.9(4)
C16 C15 H15 120.6
C15 C16 H16 120.4
C15 C16 C17 119.2(4)
C17 C16 H16 120.4
N3 C17 C16 122.4(4)
N3 C17 C18 116.9(4)
C16 C17 C18 120.7(4)
O4 C18 N4 123.4(5)
O4 C18 C17 122.5(4)
N4 C18 C17 114.1(4)
N4 C19 H19 107.5
N4 C19 C20 111.5(4)
N4 C19 C21 111.5(4)
C20 C19 H19 107.5
C20 C19 C21 111.1(4)
C21 C19 H19 107.5
O5 C20 O6 125.1(5)
O5 C20 C19 119.8(5)
O6 C20 C19 115.0(5)
C19 C21 H21A 108.7
C19 C21 H21B 108.7
H21A C21 H21B 107.6
C22 C21 C19 114.4(4)
C22 C21 H21A 108.7
C22 C21 H21B 108.7
C23 C22 C21 126.1(5)
C29 C22 C21 127.2(5)
C29 C22 C23 106.7(4)
C24 C23 C22 134.1(5)
C24 C23 C28 118.8(4)
C28 C23 C22 107.0(4)
C23 C24 H24 120.1
C25 C24 C23 119.7(5)
C25 C24 H24 120.1
C24 C25 H25 120.1
C24 C25 C26 119.8(5)
C26 C25 H25 120.1
C25 C26 H26 118.9
C27 C26 C25 122.2(5)
C27 C26 H26 118.9
C26 C27 H27 121.2
C26 C27 C28 117.6(5)
C28 C27 H27 121.2
N5 C28 C23 107.7(4)
N5 C28 C27 130.4(5)
C27 C28 C23 121.9(5)
N5 C29 H29 125.2
C22 C29 N5 109.7(5)
C22 C29 H29 125.2
H1WA O1W H1WB 109.5

loop_
_geom_bond_atom_site_label_1
_geom_bond_atom_site_label_2
_geom_bond_distance
O1 H11 0.82(6)
O1 C11 1.331(5)
O2 C11 1.199(5)
O3 C12 1.231(5)
O4 C18 1.227(5)
O5 C20 1.212(6)
O6 H61 0.76(4)
O6 C20 1.300(6)
N1 H1N 0.81(5)
N1 C1 1.365(7)
N1 C8 1.365(7)
N2 H2N 0.83(4)
N2 C10 1.444(6)
N2 C12 1.335(6)
N3 C13 1.327(5)
N3 C17 1.344(5)
N4 H4N 0.87(4)
N4 C18 1.324(6)
N4 C19 1.447(6)
N5 H5N 0.87(5)
N5 C28 1.363(6)
N5 C29 1.375(6)
C1 C2 1.395(7)
C1 C6 1.412(7)
C2 H2 0.9500
C2 C3 1.370(8)
C3 H3 0.9500
C3 C4 1.390(8)
C4 H4 0.9500
C4 C5 1.374(8)
C5 H5 0.9500
C5 C6 1.398(7)
C6 C7 1.437(7)
C7 C8 1.363(6)
C7 C9 1.500(7)
C8 H8 0.9500
C9 H9A 0.9900
C9 H9B 0.9900
C9 C10 1.546(7)
C10 H10 1.0000
C10 C11 1.514(6)
C12 C13 1.498(6)
C13 C14 1.392(6)
C14 H14 0.9500
C14 C15 1.380(6)
C15 H15 0.9500
C15 C16 1.378(6)
C16 H16 0.9500
C16 C17 1.385(6)
C17 C18 1.496(7)
C19 H19 1.0000
C19 C20 1.519(7)
C19 C21 1.534(7)
C21 H21A 0.9900
C21 H21B 0.9900
C21 C22 1.503(7)
C22 C23 1.425(7)
C22 C29 1.364(7)
C23 C24 1.394(6)
C23 C28 1.407(6)
C24 H24 0.9500
C24 C25 1.381(7)
C25 H25 0.9500
C25 C26 1.402(7)
C26 H26 0.9500
C26 C27 1.365(7)
C27 H27 0.9500
C27 C28 1.394(7)
C29 H29 0.9500
O1W H1WA 0.8496
O1W H1WB 0.8498

loop_
_geom_hbond_atom_site_label_D
_geom_hbond_atom_site_label_H
_geom_hbond_atom_site_label_A
_geom_hbond_distance_DH
_geom_hbond_distance_HA
_geom_hbond_distance_DA
_geom_hbond_angle_DHA
N2 H2N N3 0.83(4) 2.26(4) 2.672(5) 111(4)
N4 H4N N3 0.87(4) 2.23(5) 2.655(6) 110(4)
N5 H5N O2 0.87(5) 2.64(5) 3.262(6) 130(4)

loop_
_geom_torsion_atom_site_label_1
_geom_torsion_atom_site_label_2
_geom_torsion_atom_site_label_3
_geom_torsion_atom_site_label_4
_geom_torsion
O3 C12 C13 N3 -176.3(4)
O3 C12 C13 C14 3.2(6)
N1 C1 C2 C3 -178.1(5)
N1 C1 C6 C5 178.8(4)
N1 C1 C6 C7 -0.1(5)
N2 C10 C11 O1 167.2(4)
N2 C10 C11 O2 -13.6(7)
N2 C12 C13 N3 5.0(6)
N2 C12 C13 C14 -175.5(4)
N3 C13 C14 C15 0.3(7)
N3 C17 C18 O4 -168.6(5)
N3 C17 C18 N4 11.5(6)
N4 C19 C20 O5 177.2(4)
N4 C19 C20 O6 -3.8(6)
N4 C19 C21 C22 71.7(5)
C1 N1 C8 C7 -0.4(6)
C1 C2 C3 C4 -1.0(8)
C1 C6 C7 C8 -0.1(5)
C1 C6 C7 C9 175.1(4)
C2 C1 C6 C5 -0.7(7)
C2 C1 C6 C7 -179.6(4)
C2 C3 C4 C5 0.2(9)
C3 C4 C5 C6 0.3(9)
C4 C5 C6 C1 -0.1(8)
C4 C5 C6 C7 178.5(5)
C5 C6 C7 C8 -178.8(6)
C5 C6 C7 C9 -3.5(8)
C6 C1 C2 C3 1.2(8)
C6 C7 C8 N1 0.3(5)
C6 C7 C9 C10 110.8(5)
C7 C9 C10 N2 69.1(5)
C7 C9 C10 C11 -55.9(5)
C8 N1 C1 C2 179.8(5)
C8 N1 C1 C6 0.3(6)
C8 C7 C9 C10 -75.1(7)
C9 C7 C8 N1 -174.6(5)
C9 C10 C11 O1 -66.5(5)
C9 C10 C11 O2 112.7(5)
C10 N2 C12 O3 -0.2(7)
C10 N2 C12 C13 178.4(4)
C12 N2 C10 C9 114.3(5)
C12 N2 C10 C11 -118.8(5)
C12 C13 C14 C15 -179.2(4)
C13 N3 C17 C16 -0.5(6)
C13 N3 C17 C18 178.4(4)
C13 C14 C15 C16 0.2(7)
C14 C15 C16 C17 -0.9(7)
C15 C16 C17 N3 1.0(7)
C15 C16 C17 C18 -177.8(4)
C16 C17 C18 O4 10.3(7)
C16 C17 C18 N4 -169.5(5)
C17 N3 C13 C12 179.3(4)
C17 N3 C13 C14 -0.2(6)
C18 N4 C19 C20 -131.8(5)
C18 N4 C19 C21 103.4(5)
C19 N4 C18 O4 3.4(8)
C19 N4 C18 C17 -176.8(4)
C19 C21 C22 C23 104.1(6)
C19 C21 C22 C29 -78.3(6)
C20 C19 C21 C22 -53.3(6)
C21 C19 C20 O5 -57.8(6)
C21 C19 C20 O6 121.2(5)
C21 C22 C23 C24 1.3(9)
C21 C22 C23 C28 177.7(4)
C21 C22 C29 N5 -178.2(5)
C22 C23 C24 C25 176.0(5)
C22 C23 C28 N5 0.7(5)
C22 C23 C28 C27 -177.9(4)
C23 C22 C29 N5 -0.2(6)
C23 C24 C25 C26 1.2(7)
C24 C23 C28 N5 177.8(4)
C24 C23 C28 C27 -0.9(7)
C24 C25 C26 C27 -1.6(8)
C25 C26 C27 C28 0.7(7)
C26 C27 C28 N5 -177.8(5)
C26 C27 C28 C23 0.5(7)
C28 N5 C29 C22 0.7(6)
C28 C23 C24 C25 0.0(7)
C29 N5 C28 C23 -0.9(5)
C29 N5 C28 C27 177.6(5)
C29 C22 C23 C24 -176.7(5)
C29 C22 C23 C28 -0.3(5)
